data_1540309
loop_
_publ_author_name
'Lityagina, L.M.'
'Dyuzheva, T.I.'

_publ_section_title
;
 Isothermal compression study of 3d and 4d transition metal dihydrides II:
 Compression of Zr H1.99 up to 18 GPa
;
_journal_name_full 'Journal of Alloys Compd.'
_journal_page_first 73
_journal_page_last 76
_journal_volume 179
_journal_year 1992
_chemical_formula_sum 'H2 Zr'
_chemical_name_systematic 'Zr H2'
_space_group_IT_number 139
_symmetry_space_group_name_Hall '-I 4 2'
_symmetry_space_group_name_H-M 'I 4/m m m'
_cell_angle_alpha 90
_cell_angle_beta 90
_cell_angle_gamma 90
_cell_formula_units_Z 2
_cell_length_a 3.52
_cell_length_b 3.52
_cell_length_c 4.45
_cell_volume 55.137
_citation_journal_id_ASTM JALCEU
_cod_data_source_file Lityagina_JALCEU_1992_709.cif
_cod_data_source_block H2Zr1
_cod_original_cell_volume 55.13728
_cod_original_formula_sum 'H2 Zr1'
_cod_database_code 1540309

loop_
_symmetry_equiv_pos_as_xyz
x,y,z
-y,x,z
-x,-y,z
y,-x,z
x,-y,-z
y,x,-z
-x,y,-z
-y,-x,-z
-x,-y,-z
y,-x,-z
x,y,-z
-y,x,-z
-x,y,z
-y,-x,z
x,-y,z
y,x,z
x+1/2,y+1/2,z+1/2
-y+1/2,x+1/2,z+1/2
-x+1/2,-y+1/2,z+1/2
y+1/2,-x+1/2,z+1/2
x+1/2,-y+1/2,-z+1/2
y+1/2,x+1/2,-z+1/2
-x+1/2,y+1/2,-z+1/2
-y+1/2,-x+1/2,-z+1/2
-x+1/2,-y+1/2,-z+1/2
y+1/2,-x+1/2,-z+1/2
x+1/2,y+1/2,-z+1/2
-y+1/2,x+1/2,-z+1/2
-x+1/2,y+1/2,z+1/2
-y+1/2,-x+1/2,z+1/2
x+1/2,-y+1/2,z+1/2
y+1/2,x+1/2,z+1/2

loop_
_atom_site_label
_atom_site_type_symbol
_atom_site_fract_x
_atom_site_fract_y
_atom_site_fract_z
_atom_site_occupancy
_atom_site_U_iso_or_equiv
Zr1 Zr 0 0 0 1 0.0
H1 H 0 0.5 0.25 1 0.0
